data_8101833
loop_
_publ_author_name
'Y.-Z. Zhou'
'R.-J. Chen'
'D.-D. Hu'
'S.-J. Tu'

_publ_section_title
;
Crystal structure of ethylenediammonium bis[(2-oxo-1-naphthaldehyde-
isonicotinyl hydrazonato-O,N,O')dioxovanadate(V)], (CH~2~NH~3~)~2~
[(C~16~H~11~N~3~O~2~)VO~2~]~2~
;
_journal_issue 3
_journal_name_full 'Zeitschrift f\"ur Kristallographie - New Crystal Structures'
_journal_page_first 509
_journal_page_last 510
_journal_volume 220
_journal_year 2005
_chemical_formula_sum 'C36 H62 N8 O8 V2'
_chemical_formula_weight 806.58
_chemical_name_systematic
;ethylenediammonium
 bis[(2-oxo-1-naphthaldehyde-isonicotinyl-hydrazonato-O,N,O')dioxovanadate(V)]
;
_space_group_IT_number 14
_symmetry_cell_setting monoclinic
_symmetry_space_group_name_Hall '-P 2ybc'
_symmetry_space_group_name_H-M 'P 1 21/c 1'
_atom_sites_solution_hydrogens geom
_atom_sites_solution_primary direct
_atom_sites_solution_secondary difmap
_audit_creation_method SHELXL-97
_cell_angle_alpha 90.00
_cell_angle_beta 111.2590(10)
_cell_angle_gamma 90.00
_cell_formula_units_Z 2
_cell_length_a 16.8789(18)
_cell_length_b 6.5076(7)
_cell_length_c 16.8929(18)
_cell_measurement_reflns_used 3056
_cell_measurement_temperature 293(2)
_cell_measurement_theta_max 26.85
_cell_measurement_theta_min 2.44
_cell_volume 1729.3(3)
_computing_cell_refinement 'Bruker SMART'
_computing_data_collection 'Bruker SMART'
_computing_data_reduction 'Bruker SAINT'
_computing_molecular_graphics 'Bruker SHELXTL'
_computing_publication_material 'Bruker SHELXTL'
_computing_structure_refinement 'SHELXL-97 (Sheldrick, 1997)'
_computing_structure_solution 'SHELXS-97 (Sheldrick, 1990)'
_diffrn_ambient_temperature 293(2)
_diffrn_measured_fraction_theta_full 0.668
_diffrn_measured_fraction_theta_max 0.668
_diffrn_measurement_device_type 'Bruker SMART CCD'
_diffrn_measurement_method phi/omega
_diffrn_radiation_monochromator graphite
_diffrn_radiation_source 'fine-focus sealed tube'
_diffrn_radiation_type MoK\a
_diffrn_radiation_wavelength 0.71073
_diffrn_reflns_av_R_equivalents 0.0339
_diffrn_reflns_av_sigmaI/netI 0.0630
_diffrn_reflns_limit_h_max 19
_diffrn_reflns_limit_h_min -20
_diffrn_reflns_limit_k_max 5
_diffrn_reflns_limit_k_min -7
_diffrn_reflns_limit_l_max 17
_diffrn_reflns_limit_l_min -20
_diffrn_reflns_number 5652
_diffrn_reflns_theta_full 25.01
_diffrn_reflns_theta_max 25.01
_diffrn_reflns_theta_min 2.59
_exptl_absorpt_coefficient_mu 0.607
_exptl_absorpt_correction_T_max 1.00000
_exptl_absorpt_correction_T_min 0.650353
_exptl_absorpt_correction_type multi-scan
_exptl_absorpt_process_details SADABS
_exptl_crystal_colour brown
_exptl_crystal_density_diffrn 1.549
_exptl_crystal_density_meas 0
_exptl_crystal_density_method 'not measured'
_exptl_crystal_description fragment
_exptl_crystal_F_000 828
_exptl_crystal_size_max 0.24
_exptl_crystal_size_mid 0.18
_exptl_crystal_size_min 0.16
_refine_diff_density_max 0.330
_refine_diff_density_min -0.203
_refine_diff_density_rms 0.046
_refine_ls_extinction_method none
_refine_ls_goodness_of_fit_ref 1.081
_refine_ls_hydrogen_treatment mixed
_refine_ls_matrix_type full
_refine_ls_number_parameters 247
_refine_ls_number_reflns 2039
_refine_ls_number_restraints 0
_refine_ls_restrained_S_all 1.081
_refine_ls_R_factor_all 0.0574
_refine_ls_R_factor_gt 0.0408
_refine_ls_shift/su_max 0.002
_refine_ls_shift/su_mean 0.000
_refine_ls_structure_factor_coef Fsqd
_refine_ls_weighting_details 'calc w=1/[\s^2^(Fo^2^)+(0.0507P)^2^+0.0000P] where P=(Fo^2^+2Fc^2^)/3'
_refine_ls_weighting_scheme calc
_refine_ls_wR_factor_gt 0.0983
_refine_ls_wR_factor_ref 0.1150
_reflns_number_gt 1398
_reflns_number_total 2039
_reflns_threshold_expression >2sigma(I)
_cod_data_source_file 1267-1607.cff
_cod_data_source_block 50202b
_cod_depositor_comments
;
The following automatic conversions were performed:
'_symmetry_cell_setting' value 'Monoclinic' changed to 'monoclinic'
according to '/home/saulius/struct/CIF-dictionaries/cif_core.dic'
dictionary named 'cif_core.dic' version 2.4.1 from
2010-06-29.

'_exptl_absorpt_correction_type' value 'MULTI-SCAN' changed
to 'multi-scan' according to
'/home/saulius/struct/CIF-dictionaries/cif_core.dic' dictionary named
'cif_core.dic' version 2.4.1 from 2010-06-29.

Automatic conversion script
Id: cif_fix_enum 1555 2011-01-17 13:19:09Z saulius 
;
_cod_original_sg_symbol_H-M P12(1)/c1
_cod_database_code 8101833

loop_
_symmetry_equiv_pos_as_xyz
'x, y, z'
'-x, y+1/2, -z+1/2'
'-x, -y, -z'
'x, -y-1/2, z-1/2'

loop_
_atom_site_label
_atom_site_type_symbol
_atom_site_fract_x
_atom_site_fract_y
_atom_site_fract_z
_atom_site_U_iso_or_equiv
_atom_site_adp_type
_atom_site_occupancy
_atom_site_symmetry_multiplicity
_atom_site_Wyckoff_symbol
_atom_site_calc_flag
_atom_site_refinement_flags
_atom_site_disorder_assembly
_atom_site_disorder_group
V1 V 0.32860(4) 0.00578(8) 0.33601(4) 0.0292(2) Uani 1 4 e d . . .
O1 O 0.27612(16) -0.2557(4) 0.32720(17) 0.0370(6) Uani 1 4 e d . . .
O2 O 0.36291(16) 0.2450(4) 0.28430(16) 0.0375(6) Uani 1 4 e d . . .
O3 O 0.42685(17) -0.0700(4) 0.38439(19) 0.0433(7) Uani 1 4 e d . . .
O4 O 0.29795(17) 0.1201(4) 0.40534(16) 0.0378(6) Uani 1 4 e d . . .
N1 N 0.23923(19) 0.0297(4) 0.21051(19) 0.0286(7) Uani 1 4 e d . . .
N2 N 0.2484(2) 0.1966(4) 0.1609(2) 0.0355(7) Uani 1 4 e d . . .
N3 N 0.3815(2) 0.8517(4) 0.1099(2) 0.0412(8) Uani 1 4 e d . . .
C1 C 0.2015(2) -0.3373(5) 0.2814(2) 0.0318(8) Uani 1 4 e d . . .
C2 C 0.1808(3) -0.5220(5) 0.3147(3) 0.0390(10) Uani 1 4 e d . . .
H2 H 0.2169 -0.5719 0.3669 0.047 Uiso 1 4 e calc R . .
C3 C 0.1088(3) -0.6249(5) 0.2706(3) 0.0416(10) Uani 1 4 e d . . .
H3 H 0.0972 -0.7488 0.2917 0.050 Uiso 1 4 e calc R . .
C4 C 0.0505(3) -0.5478(6) 0.1930(3) 0.0397(10) Uani 1 4 e d . . .
C5 C -0.0266(3) -0.6516(6) 0.1486(3) 0.0511(11) Uani 1 4 e d . . .
H5 H -0.0381 -0.7757 0.1695 0.061 Uiso 1 4 e calc R . .
C6 C -0.0842(3) -0.5728(8) 0.0758(4) 0.0653(14) Uani 1 4 e d . . .
H6 H -0.1340 -0.6443 0.0464 0.078 Uiso 1 4 e calc R . .
C7 C -0.0681(3) -0.3848(8) 0.0457(3) 0.0656(15) Uani 1 4 e d . . .
H7 H -0.1085 -0.3294 -0.0030 0.079 Uiso 1 4 e calc R . .
C8 C 0.0048(3) -0.2804(7) 0.0855(3) 0.0547(12) Uani 1 4 e d . . .
H8 H 0.0139 -0.1554 0.0635 0.066 Uiso 1 4 e calc R . .
C9 C 0.0671(3) -0.3581(5) 0.1598(3) 0.0384(9) Uani 1 4 e d . . .
C10 C 0.1470(2) -0.2560(5) 0.2058(2) 0.0322(8) Uani 1 4 e d . . .
C11 C 0.1713(2) -0.0789(6) 0.1714(2) 0.0330(8) Uani 1 4 e d . . .
H11 H 0.1364 -0.0372 0.1173 0.040 Uiso 1 4 e calc R . .
C12 C 0.3144(2) 0.2989(5) 0.2072(2) 0.0298(8) Uani 1 4 e d . . .
C13 C 0.3379(2) 0.4883(5) 0.1729(2) 0.0288(8) Uani 1 4 e d . . .
C14 C 0.3968(2) 0.6247(5) 0.2256(2) 0.0342(8) Uani 1 4 e d . . .
H14 H 0.4232 0.5969 0.2832 0.041 Uiso 1 4 e calc R . .
C15 C 0.4156(3) 0.8013(6) 0.1914(3) 0.0411(10) Uani 1 4 e d . . .
H15 H 0.4548 0.8915 0.2278 0.049 Uiso 1 4 e calc R . .
C16 C 0.3259(3) 0.7182(7) 0.0598(3) 0.0450(10) Uani 1 4 e d . . .
H16 H 0.3019 0.7481 0.0021 0.054 Uiso 1 4 e calc R . .
C17 C 0.3017(3) 0.5381(6) 0.0881(3) 0.0382(9) Uani 1 4 e d . . .
H17 H 0.2616 0.4519 0.0504 0.046 Uiso 1 4 e calc R . .
N4 N 0.43168(19) 0.1887(5) 0.02974(19) 0.0322(7) Uani 1 4 e d . . .
H4A H 0.3890 0.2715 -0.0004 0.055(13) Uiso 1 4 e d R . .
H4B H 0.4182 0.1065 0.0609 0.047(12) Uiso 1 4 e d R . .
H4C H 0.4694 0.2706 0.0575 0.050(13) Uiso 1 4 e d R . .
C18 C 0.4627(2) 0.0634(5) -0.0262(2) 0.0360(9) Uani 1 4 e d . . .
H18A H 0.4793 0.1528 -0.0635 0.043 Uiso 1 4 e calc R . .
H18B H 0.4175 -0.0259 -0.0612 0.043 Uiso 1 4 e calc R . .

loop_
_atom_site_aniso_label
_atom_site_aniso_U_11
_atom_site_aniso_U_22
_atom_site_aniso_U_33
_atom_site_aniso_U_23
_atom_site_aniso_U_13
_atom_site_aniso_U_12
V1 0.0309(4) 0.0239(3) 0.0248(4) 0.0019(2) 0.0004(3) 0.0014(3)
O1 0.0368(15) 0.0268(13) 0.0342(15) 0.0057(11) -0.0028(13) -0.0011(12)
O2 0.0354(14) 0.0347(14) 0.0263(14) 0.0036(11) -0.0081(12) -0.0096(12)
O3 0.0360(15) 0.0333(14) 0.0486(18) 0.0040(13) 0.0011(15) 0.0027(12)
O4 0.0414(15) 0.0357(15) 0.0276(14) 0.0027(11) 0.0019(13) 0.0042(12)
N1 0.0299(16) 0.0264(16) 0.0207(15) 0.0042(12) -0.0015(14) -0.0026(13)
N2 0.0402(17) 0.0309(16) 0.0286(16) 0.0064(13) 0.0044(15) -0.0071(14)
N3 0.050(2) 0.0331(18) 0.048(2) 0.0025(15) 0.0267(19) -0.0069(16)
C1 0.033(2) 0.0223(17) 0.038(2) -0.0032(15) 0.0093(18) 0.0014(15)
C2 0.044(2) 0.0239(19) 0.052(3) 0.0103(17) 0.021(2) 0.0072(17)
C3 0.045(2) 0.028(2) 0.054(3) 0.0056(18) 0.021(2) -0.0017(18)
C4 0.043(2) 0.033(2) 0.045(3) -0.0040(18) 0.018(2) -0.0066(18)
C5 0.043(2) 0.045(3) 0.058(3) 0.001(2) 0.010(2) -0.016(2)
C6 0.049(3) 0.071(3) 0.064(4) -0.004(3) 0.006(3) -0.030(3)
C7 0.049(3) 0.072(4) 0.062(3) 0.018(3) 0.004(3) -0.017(3)
C8 0.050(3) 0.050(3) 0.059(3) 0.011(2) 0.013(3) -0.014(2)
C9 0.041(2) 0.034(2) 0.042(2) 0.0019(17) 0.017(2) -0.0071(18)
C10 0.036(2) 0.0275(18) 0.031(2) -0.0012(15) 0.0089(18) -0.0046(17)
C11 0.0306(18) 0.0346(19) 0.0200(18) 0.0027(15) -0.0075(16) -0.0039(17)
C12 0.0308(19) 0.0289(18) 0.0239(19) -0.0005(15) 0.0028(17) 0.0009(16)
C13 0.0278(18) 0.031(2) 0.0235(19) -0.0003(14) 0.0047(17) 0.0001(15)
C14 0.0349(19) 0.033(2) 0.028(2) 0.0013(16) 0.0042(18) -0.0032(16)
C15 0.046(2) 0.033(2) 0.044(2) -0.0042(18) 0.017(2) -0.0113(18)
C16 0.056(3) 0.046(2) 0.034(2) 0.0073(18) 0.018(2) -0.005(2)
C17 0.036(2) 0.043(2) 0.025(2) -0.0005(16) -0.0019(19) -0.0099(18)
N4 0.0297(17) 0.0313(16) 0.0288(17) 0.0024(14) 0.0026(15) -0.0036(15)
C18 0.040(2) 0.0304(18) 0.038(2) 0.0055(17) 0.014(2) 0.0012(17)

loop_
_atom_type_symbol
_atom_type_description
_atom_type_scat_dispersion_real
_atom_type_scat_dispersion_imag
_atom_type_scat_source
C C 0.0033 0.0016 'International Tables Vol C Tables 4.2.6.8 and 6.1.1.4'
H H 0.0000 0.0000 'International Tables Vol C Tables 4.2.6.8 and 6.1.1.4'
N N 0.0061 0.0033 'International Tables Vol C Tables 4.2.6.8 and 6.1.1.4'
O O 0.0106 0.0060 'International Tables Vol C Tables 4.2.6.8 and 6.1.1.4'
V V 0.3005 0.5294 'International Tables Vol C Tables 4.2.6.8 and 6.1.1.4'

loop_
_geom_angle_atom_site_label_1
_geom_angle_atom_site_label_2
_geom_angle_atom_site_label_3
_geom_angle
_geom_angle_site_symmetry_1
_geom_angle_site_symmetry_3
_geom_angle_publ_flag
O4 V1 O3 107.96(13) . . ?
O4 V1 O1 101.87(12) . . ?
O3 V1 O1 97.39(12) . . ?
O4 V1 O2 100.34(12) . . ?
O3 V1 O2 92.97(13) . . ?
O1 V1 O2 151.18(12) . . ?
O4 V1 N1 113.05(12) . . ?
O3 V1 N1 138.40(13) . . ?
O1 V1 N1 81.06(10) . . ?
O2 V1 N1 73.45(10) . . ?
C1 O1 V1 136.2(2) . . ?
C12 O2 V1 118.3(2) . . ?
C11 N1 N2 112.4(3) . . ?
C11 N1 V1 130.1(2) . . ?
N2 N1 V1 117.3(2) . . ?
C12 N2 N1 107.1(3) . . ?
C15 N3 C16 116.1(3) . . ?
O1 C1 C10 124.0(3) . . ?
O1 C1 C2 115.2(3) . . ?
C10 C1 C2 120.8(3) . . ?
C3 C2 C1 120.1(4) . . ?
C3 C2 H2 119.9 . . ?
C1 C2 H2 119.9 . . ?
C2 C3 C4 121.3(3) . . ?
C2 C3 H3 119.4 . . ?
C4 C3 H3 119.4 . . ?
C3 C4 C5 121.2(4) . . ?
C3 C4 C9 120.1(4) . . ?
C5 C4 C9 118.6(4) . . ?
C6 C5 C4 121.2(4) . . ?
C6 C5 H5 119.4 . . ?
C4 C5 H5 119.4 . . ?
C5 C6 C7 119.4(4) . . ?
C5 C6 H6 120.3 . . ?
C7 C6 H6 120.3 . . ?
C8 C7 C6 121.6(5) . . ?
C8 C7 H7 119.2 . . ?
C6 C7 H7 119.2 . . ?
C7 C8 C9 120.9(4) . . ?
C7 C8 H8 119.5 . . ?
C9 C8 H8 119.5 . . ?
C8 C9 C4 118.2(4) . . ?
C8 C9 C10 124.2(3) . . ?
C4 C9 C10 117.6(4) . . ?
C1 C10 C11 119.7(3) . . ?
C1 C10 C9 119.9(3) . . ?
C11 C10 C9 120.3(3) . . ?
N1 C11 C10 124.4(3) . . ?
N1 C11 H11 117.8 . . ?
C10 C11 H11 117.8 . . ?
N2 C12 O2 123.7(3) . . ?
N2 C12 C13 119.3(3) . . ?
O2 C12 C13 117.0(3) . . ?
C17 C13 C14 117.5(3) . . ?
C17 C13 C12 121.6(3) . . ?
C14 C13 C12 121.0(3) . . ?
C15 C14 C13 119.1(4) . . ?
C15 C14 H14 120.4 . . ?
C13 C14 H14 120.4 . . ?
N3 C15 C14 124.3(4) . . ?
N3 C15 H15 117.9 . . ?
C14 C15 H15 117.9 . . ?
N3 C16 C17 124.1(4) . . ?
N3 C16 H16 117.9 . . ?
C17 C16 H16 117.9 . . ?
C13 C17 C16 118.9(4) . . ?
C13 C17 H17 120.5 . . ?
C16 C17 H17 120.5 . . ?
C18 N4 H4A 111.5 . . ?
C18 N4 H4B 106.8 . . ?
H4A N4 H4B 113.4 . . ?
C18 N4 H4C 109.7 . . ?
H4A N4 H4C 103.2 . . ?
H4B N4 H4C 112.3 . . ?
N4 C18 C18 110.0(4) . 3_655 ?
N4 C18 H18A 109.7 . . ?
C18 C18 H18A 109.7 3_655 . ?
N4 C18 H18B 109.7 . . ?
C18 C18 H18B 109.7 3_655 . ?
H18A C18 H18B 108.2 . . ?

loop_
_geom_bond_atom_site_label_1
_geom_bond_atom_site_label_2
_geom_bond_distance
_geom_bond_site_symmetry_2
_geom_bond_publ_flag
V1 O4 1.622(3) . ?
V1 O3 1.637(3) . ?
V1 O1 1.899(2) . ?
V1 O2 1.972(2) . ?
V1 N1 2.116(3) . ?
O1 C1 1.327(4) . ?
O2 C12 1.311(4) . ?
N1 C11 1.305(4) . ?
N1 N2 1.414(4) . ?
N2 C12 1.289(4) . ?
N3 C15 1.326(5) . ?
N3 C16 1.333(5) . ?
C1 C10 1.381(5) . ?
C1 C2 1.423(5) . ?
C2 C3 1.350(5) . ?
C2 H2 0.9300 . ?
C3 C4 1.415(6) . ?
C3 H3 0.9300 . ?
C4 C5 1.416(6) . ?
C4 C9 1.425(5) . ?
C5 C6 1.362(6) . ?
C5 H5 0.9300 . ?
C6 C7 1.389(7) . ?
C6 H6 0.9300 . ?
C7 C8 1.352(6) . ?
C7 H7 0.9300 . ?
C8 C9 1.407(6) . ?
C8 H8 0.9300 . ?
C9 C10 1.450(5) . ?
C10 C11 1.417(5) . ?
C11 H11 0.9300 . ?
C12 C13 1.476(5) . ?
C13 C17 1.377(5) . ?
C13 C14 1.389(5) . ?
C14 C15 1.374(5) . ?
C14 H14 0.9300 . ?
C15 H15 0.9300 . ?
C16 C17 1.383(6) . ?
C16 H16 0.9300 . ?
C17 H17 0.9300 . ?
N4 C18 1.481(5) . ?
N4 H4A 0.8950 . ?
N4 H4B 0.8381 . ?
N4 H4C 0.8330 . ?
C18 C18 1.497(7) 3_655 ?
C18 H18A 0.9700 . ?
C18 H18B 0.9700 . ?

loop_
_geom_torsion_atom_site_label_1
_geom_torsion_atom_site_label_2
_geom_torsion_atom_site_label_3
_geom_torsion_atom_site_label_4
_geom_torsion
_geom_torsion_site_symmetry_1
_geom_torsion_site_symmetry_2
_geom_torsion_site_symmetry_3
_geom_torsion_site_symmetry_4
_geom_torsion_publ_flag
O4 V1 O1 C1 87.6(3) . . . . ?
O3 V1 O1 C1 -162.2(3) . . . . ?
O2 V1 O1 C1 -52.1(4) . . . . ?
N1 V1 O1 C1 -24.2(3) . . . . ?
O4 V1 O2 C12 -107.6(3) . . . . ?
O3 V1 O2 C12 143.5(3) . . . . ?
O1 V1 O2 C12 32.3(4) . . . . ?
N1 V1 O2 C12 3.5(2) . . . . ?
O4 V1 N1 C11 -82.6(3) . . . . ?
O3 V1 N1 C11 107.6(3) . . . . ?
O1 V1 N1 C11 16.5(3) . . . . ?
O2 V1 N1 C11 -177.0(3) . . . . ?
O4 V1 N1 N2 92.0(3) . . . . ?
O3 V1 N1 N2 -77.8(3) . . . . ?
O1 V1 N1 N2 -168.9(3) . . . . ?
O2 V1 N1 N2 -2.5(2) . . . . ?
C11 N1 N2 C12 176.5(3) . . . . ?
V1 N1 N2 C12 1.0(4) . . . . ?
V1 O1 C1 C10 20.1(5) . . . . ?
V1 O1 C1 C2 -161.3(3) . . . . ?
O1 C1 C2 C3 -175.9(3) . . . . ?
C10 C1 C2 C3 2.7(5) . . . . ?
C1 C2 C3 C4 -3.0(6) . . . . ?
C2 C3 C4 C5 -177.4(4) . . . . ?
C2 C3 C4 C9 -0.1(6) . . . . ?
C3 C4 C5 C6 177.2(4) . . . . ?
C9 C4 C5 C6 -0.2(7) . . . . ?
C4 C5 C6 C7 -1.7(8) . . . . ?
C5 C6 C7 C8 2.1(9) . . . . ?
C6 C7 C8 C9 -0.5(8) . . . . ?
C7 C8 C9 C4 -1.3(7) . . . . ?
C7 C8 C9 C10 179.6(4) . . . . ?
C3 C4 C9 C8 -175.7(4) . . . . ?
C5 C4 C9 C8 1.7(6) . . . . ?
C3 C4 C9 C10 3.4(6) . . . . ?
C5 C4 C9 C10 -179.2(4) . . . . ?
O1 C1 C10 C11 2.3(5) . . . . ?
C2 C1 C10 C11 -176.2(3) . . . . ?
O1 C1 C10 C9 179.2(3) . . . . ?
C2 C1 C10 C9 0.7(5) . . . . ?
C8 C9 C10 C1 175.4(4) . . . . ?
C4 C9 C10 C1 -3.6(5) . . . . ?
C8 C9 C10 C11 -7.7(6) . . . . ?
C4 C9 C10 C11 173.3(4) . . . . ?
N2 N1 C11 C10 179.2(3) . . . . ?
V1 N1 C11 C10 -6.0(6) . . . . ?
C1 C10 C11 N1 -7.4(6) . . . . ?
C9 C10 C11 N1 175.7(3) . . . . ?
N1 N2 C12 O2 2.2(5) . . . . ?
N1 N2 C12 C13 -177.6(3) . . . . ?
V1 O2 C12 N2 -4.7(5) . . . . ?
V1 O2 C12 C13 175.1(2) . . . . ?
N2 C12 C13 C17 -12.6(5) . . . . ?
O2 C12 C13 C17 167.6(3) . . . . ?
N2 C12 C13 C14 166.5(3) . . . . ?
O2 C12 C13 C14 -13.3(5) . . . . ?
C17 C13 C14 C15 0.5(5) . . . . ?
C12 C13 C14 C15 -178.7(3) . . . . ?
C16 N3 C15 C14 -0.2(6) . . . . ?
C13 C14 C15 N3 -0.6(6) . . . . ?
C15 N3 C16 C17 1.3(6) . . . . ?
C14 C13 C17 C16 0.5(6) . . . . ?
C12 C13 C17 C16 179.7(4) . . . . ?
N3 C16 C17 C13 -1.5(7) . . . . ?
